data_2210607
loop_
_publ_author_name
'Wen-Dong Song'
'Dan-Li Xi'

_publ_section_title
<i>catena</i>-Poly[[diaquamanganese(II)]-bis[\m-(2,4-dichlorophenoxy)acetato-\k^2^<i>O</i>:<i>O</i>']]
_journal_coeditor_code GD2001
_journal_issue 10
_journal_name_full 'Acta Crystallographica Section E'
_journal_page_first m2594
_journal_page_last m2596
_journal_paper_doi 10.1107/S1600536806032478
_journal_volume 62
_journal_year 2006
_chemical_formula_iupac '[Mn (C8 H5 Cl2 O3)2 (H2 O)2]'
_chemical_formula_moiety 'C16 H14 Cl4 Mn O8'
_chemical_formula_sum 'C16 H14 Cl4 Mn O8'
_chemical_formula_weight 531.01
_chemical_name_systematic
;
catena-Poly[[diaquamanganese(II)]-bis[\m-(2,4-dichlorophenoxy)acetato-
\k^2^O:O']]
;
_space_group_IT_number 14
_symmetry_cell_setting monoclinic
_symmetry_space_group_name_Hall '-P 2ybc'
_symmetry_space_group_name_H-M 'P 1 21/c 1'
_atom_sites_solution_hydrogens geom
_atom_sites_solution_primary direct
_atom_sites_solution_secondary difmap
_audit_creation_method SHELXL97
_cell_angle_alpha 90.00
_cell_angle_beta 94.156(3)
_cell_angle_gamma 90.00
_cell_formula_units_Z 2
_cell_length_a 17.6086(9)
_cell_length_b 7.3070(4)
_cell_length_c 8.0274(4)
_cell_measurement_reflns_used 5658
_cell_measurement_temperature 273(2)
_cell_measurement_theta_max 27.69
_cell_measurement_theta_min 3.02
_cell_volume 1030.14(9)
_computing_cell_refinement SMART
_computing_data_collection 'SMART (Bruker,1998)'
_computing_data_reduction 'SAINT (Bruker, 1999)'
_computing_molecular_graphics 'SHELXTL (Bruker, 1998)'
_computing_publication_material SHELXTL
_computing_structure_refinement 'SHELXL97 (Sheldrick, 1997)'
_computing_structure_solution 'SHELXS97 (Sheldrick, 1997)'
_diffrn_ambient_temperature 273(2)
_diffrn_measured_fraction_theta_full 0.997
_diffrn_measured_fraction_theta_max 0.997
_diffrn_measurement_device_type 'Bruker SMART CCD area-detector'
_diffrn_measurement_method '\f and \w'
_diffrn_radiation_monochromator graphite
_diffrn_radiation_source 'fine-focus sealed tube'
_diffrn_radiation_type MoK\a
_diffrn_radiation_wavelength 0.71073
_diffrn_reflns_av_R_equivalents 0.0199
_diffrn_reflns_av_sigmaI/netI 0.0162
_diffrn_reflns_limit_h_max 22
_diffrn_reflns_limit_h_min -22
_diffrn_reflns_limit_k_max 9
_diffrn_reflns_limit_k_min -9
_diffrn_reflns_limit_l_max 10
_diffrn_reflns_limit_l_min -10
_diffrn_reflns_number 10969
_diffrn_reflns_theta_full 27.69
_diffrn_reflns_theta_max 27.69
_diffrn_reflns_theta_min 2.32
_diffrn_standards_interval_count 0
_diffrn_standards_interval_time 0
_diffrn_standards_number 0
_exptl_absorpt_coefficient_mu 1.201
_exptl_absorpt_correction_T_max 0.7952
_exptl_absorpt_correction_T_min 0.6452
_exptl_absorpt_correction_type multi-scan
_exptl_absorpt_process_details '(SADABS; Sheldrick, 1996)'
_exptl_crystal_colour yellow
_exptl_crystal_density_diffrn 1.712
_exptl_crystal_density_method 'not measured'
_exptl_crystal_description block
_exptl_crystal_F_000 534
_exptl_crystal_size_max 0.40
_exptl_crystal_size_mid 0.35
_exptl_crystal_size_min 0.20
_refine_diff_density_max 0.456
_refine_diff_density_min -0.466
_refine_ls_extinction_method none
_refine_ls_goodness_of_fit_ref 1.091
_refine_ls_hydrogen_treatment mixed
_refine_ls_matrix_type full
_refine_ls_number_parameters 141
_refine_ls_number_reflns 2412
_refine_ls_number_restraints 0
_refine_ls_restrained_S_all 1.091
_refine_ls_R_factor_all 0.0355
_refine_ls_R_factor_gt 0.0308
_refine_ls_shift/su_max 0.000
_refine_ls_shift/su_mean 0.000
_refine_ls_structure_factor_coef Fsqd
_refine_ls_weighting_details 'calc w = 1/[\s^2^(Fo^2^)+(0.0452P)^2^+0.4394P] where P=(Fo^2^+2Fc^2^)/3'
_refine_ls_weighting_scheme calc
_refine_ls_wR_factor_gt 0.0866
_refine_ls_wR_factor_ref 0.0898
_reflns_number_gt 2139
_reflns_number_total 2412
_reflns_threshold_expression I>2\s(I)
_cod_data_source_file gd2001.cif
_cod_data_source_block I
_cod_original_sg_symbol_H-M 'P 21/c'
_cod_database_code 2210607
_cod_database_fobs_code 2210607

loop_
_symmetry_equiv_pos_as_xyz
'x, y, z'
'-x, y+1/2, -z+1/2'
'-x, -y, -z'
'x, -y-1/2, z-1/2'

loop_
_atom_site_type_symbol
_atom_site_label
_atom_site_fract_x
_atom_site_fract_y
_atom_site_fract_z
_atom_site_U_iso_or_equiv
_atom_site_adp_type
_atom_site_calc_flag
_atom_site_refinement_flags
_atom_site_occupancy
C C1 0.24797(10) 0.4475(3) 0.6745(2) 0.0365(4) Uani d . 1
C C2 0.31073(11) 0.5624(3) 0.6977(2) 0.0448(4) Uani d . 1
C C3 0.37822(13) 0.5030(4) 0.7788(3) 0.0566(6) Uani d . 1
H H3 0.4198 0.5813 0.7935 0.068 Uiso calc R 1
C C4 0.38277(13) 0.3263(4) 0.8371(3) 0.0567(6) Uani d . 1
C C5 0.32165(13) 0.2101(3) 0.8171(3) 0.0543(5) Uani d . 1
H H5 0.3255 0.0910 0.8578 0.065 Uiso calc R 1
C C6 0.25390(12) 0.2711(3) 0.7357(3) 0.0451(4) Uani d . 1
H H6 0.2123 0.1925 0.7225 0.054 Uiso calc R 1
C C7 0.12457(10) 0.3980(3) 0.5403(2) 0.0379(4) Uani d . 1
H H7A 0.1456 0.2813 0.5090 0.045 Uiso calc R 1
H H7B 0.0958 0.4471 0.4428 0.045 Uiso calc R 1
C C8 0.07072(9) 0.3657(2) 0.67561(19) 0.0288(3) Uani d . 1
Cl Cl1 0.46775(4) 0.24655(15) 0.93438(10) 0.0945(3) Uani d . 1
Cl Cl2 0.30464(4) 0.78156(9) 0.61813(10) 0.0754(2) Uani d . 1
H H41 0.1289(17) 0.688(4) 1.122(3) 0.057(8) Uiso d . 1
H H42 0.0742(18) 0.708(4) 1.217(4) 0.074(9) Uiso d . 1
Mn Mn1 0.0000 0.5000 1.0000 0.02901(12) Uani d S 1
O O1 0.18541(7) 0.51888(18) 0.58644(17) 0.0405(3) Uani d . 1
O O2 0.07817(7) 0.45681(18) 0.80688(14) 0.0343(3) Uani d . 1
O O3 0.01929(8) 0.24947(18) 0.64218(17) 0.0434(3) Uani d . 1
O O4 0.09381(9) 0.6388(2) 1.15280(19) 0.0437(3) Uani d . 1

loop_
_atom_site_aniso_label
_atom_site_aniso_U_11
_atom_site_aniso_U_22
_atom_site_aniso_U_33
_atom_site_aniso_U_12
_atom_site_aniso_U_13
_atom_site_aniso_U_23
C1 0.0359(9) 0.0399(9) 0.0349(8) -0.0026(7) 0.0106(7) -0.0045(7)
C2 0.0457(10) 0.0439(11) 0.0455(10) -0.0103(9) 0.0082(8) -0.0041(9)
C3 0.0411(11) 0.0746(17) 0.0543(12) -0.0123(10) 0.0053(9) -0.0094(11)
C4 0.0440(11) 0.0798(17) 0.0466(11) 0.0103(11) 0.0062(8) -0.0027(11)
C5 0.0592(13) 0.0556(13) 0.0495(11) 0.0105(10) 0.0126(10) 0.0045(10)
C6 0.0464(10) 0.0426(11) 0.0474(10) -0.0033(8) 0.0117(8) 0.0005(8)
C7 0.0377(9) 0.0449(11) 0.0317(8) -0.0073(7) 0.0060(6) -0.0051(7)
C8 0.0310(7) 0.0251(8) 0.0305(7) 0.0028(6) 0.0035(6) -0.0005(6)
Cl1 0.0587(4) 0.1414(8) 0.0817(5) 0.0288(4) -0.0068(3) 0.0078(5)
Cl2 0.0801(5) 0.0505(4) 0.0947(5) -0.0271(3) -0.0005(4) 0.0118(3)
Mn1 0.03272(19) 0.02658(19) 0.02811(18) 0.00235(13) 0.00472(13) 0.00202(13)
O1 0.0370(7) 0.0394(7) 0.0455(7) -0.0066(5) 0.0062(5) 0.0013(6)
O2 0.0359(6) 0.0356(6) 0.0318(6) -0.0010(5) 0.0062(5) -0.0070(5)
O3 0.0450(7) 0.0383(7) 0.0486(7) -0.0125(6) 0.0149(6) -0.0160(6)
O4 0.0424(8) 0.0435(8) 0.0452(7) -0.0050(6) 0.0040(6) -0.0060(6)

loop_
_atom_type_symbol
_atom_type_description
_atom_type_scat_dispersion_real
_atom_type_scat_dispersion_imag
_atom_type_scat_source
C C 0.0033 0.0016 'International Tables Vol C Tables 4.2.6.8 and 6.1.1.4'
H H 0.0000 0.0000 'International Tables Vol C Tables 4.2.6.8 and 6.1.1.4'
O O 0.0106 0.0060 'International Tables Vol C Tables 4.2.6.8 and 6.1.1.4'
Cl Cl 0.1484 0.1585 'International Tables Vol C Tables 4.2.6.8 and 6.1.1.4'
Mn Mn 0.3368 0.7283 'International Tables Vol C Tables 4.2.6.8 and 6.1.1.4'

loop_
_geom_angle_atom_site_label_1
_geom_angle_atom_site_label_2
_geom_angle_atom_site_label_3
_geom_angle_site_symmetry_1
_geom_angle_site_symmetry_3
_geom_angle
_geom_angle_publ_flag
O1 C1 C6 . . 125.25(17) ?
O1 C1 C2 . . 116.20(18) ?
C6 C1 C2 . . 118.51(19) ?
C3 C2 C1 . . 121.4(2) ?
C3 C2 Cl2 . . 119.62(17) ?
C1 C2 Cl2 . . 118.94(16) ?
C4 C3 C2 . . 118.8(2) ?
C4 C3 H3 . . 120.6 ?
C2 C3 H3 . . 120.6 ?
C5 C4 C3 . . 121.1(2) ?
C5 C4 Cl1 . . 119.2(2) ?
C3 C4 Cl1 . . 119.7(2) ?
C4 C5 C6 . . 119.7(2) ?
C4 C5 H5 . . 120.2 ?
C6 C5 H5 . . 120.2 ?
C1 C6 C5 . . 120.4(2) ?
C1 C6 H6 . . 119.8 ?
C5 C6 H6 . . 119.8 ?
O1 C7 C8 . . 114.31(14) ?
O1 C7 H7A . . 108.7 ?
C8 C7 H7A . . 108.7 ?
O1 C7 H7B . . 108.7 ?
C8 C7 H7B . . 108.7 ?
H7A C7 H7B . . 107.6 ?
O2 C8 O3 . . 124.91(15) ?
O2 C8 C7 . . 119.43(15) ?
O3 C8 C7 . . 115.61(14) ?
O3 Mn1 O3 2_556 4_566 180.0 no
O3 Mn1 O2 2_556 3_567 99.84(5) no
O3 Mn1 O2 4_566 3_567 80.16(5) no
O3 Mn1 O2 2_556 . 80.16(5) y
O3 Mn1 O2 4_566 . 99.84(5) y
O2 Mn1 O2 3_567 . 180.0 no
O3 Mn1 O4 2_556 3_567 90.65(6) no
O3 Mn1 O4 4_566 3_567 89.35(6) no
O2 Mn1 O4 3_567 3_567 88.63(5) no
O2 Mn1 O4 . 3_567 91.37(5) no
O3 Mn1 O4 2_556 . 89.35(6) y
O3 Mn1 O4 4_566 . 90.65(6) y
O2 Mn1 O4 3_567 . 91.37(5) y
O2 Mn1 O4 . . 88.63(5) y
O4 Mn1 O4 3_567 . 180.0 no
C1 O1 C7 . . 117.54(15) ?
C8 O2 Mn1 . . 130.46(11) ?
C8 O3 Mn1 . 2_546 139.92(11) ?
Mn1 O4 H41 . . 128(2) ?
Mn1 O4 H42 . . 107(2) ?
H41 O4 H42 . . 107(3) ?

loop_
_geom_bond_atom_site_label_1
_geom_bond_atom_site_label_2
_geom_bond_site_symmetry_2
_geom_bond_distance
_geom_bond_publ_flag
C1 O1 . 1.368(2) ?
C1 C6 . 1.381(3) ?
C1 C2 . 1.390(3) ?
C2 C3 . 1.383(3) ?
C2 Cl2 . 1.724(2) ?
C3 C4 . 1.374(4) ?
C3 H3 . 0.9300 ?
C4 C5 . 1.371(4) ?
C4 Cl1 . 1.738(2) ?
C5 C6 . 1.391(3) ?
C5 H5 . 0.9300 ?
C6 H6 . 0.9300 ?
C7 O1 . 1.417(2) ?
C7 C8 . 1.511(2) ?
C7 H7A . 0.9700 ?
C7 H7B . 0.9700 ?
C8 O2 . 1.2454(19) ?
C8 O3 . 1.256(2) ?
Mn1 O3 2_556 2.1644(12) y
Mn1 O3 4_566 2.1644(12) no
Mn1 O2 3_567 2.1695(11) y
Mn1 O2 . 2.1695(11) y
Mn1 O4 3_567 2.2289(15) no
Mn1 O4 . 2.2289(15) y
O4 H41 . 0.77(3) ?
O4 H42 . 0.82(3) ?
